data_2201076
loop_
_publ_author_name
'Lee, Alex H. F.'
'Zhou, Zhongyuan'
'Li, Tianhu'
'Chan, Albert S. C.'

_publ_section_title
;
 Varacinium chloride
;
_journal_issue 4
_journal_name_full 'Acta Crystallographica Section E'
_journal_page_first o465
_journal_page_last o466
_journal_paper_doi 10.1107/S160053680200507X
_journal_volume 58
_journal_year 2002
_chemical_formula_iupac 'C10 H14 N O2 S5 1+, Cl 1-'
_chemical_formula_moiety 'C10 H14 N O2 S5 1+, Cl 1-'
_chemical_formula_sum 'C10 H14 Cl N O2 S5'
_chemical_formula_weight 375.97
_chemical_name_systematic
;
Varacinium chloride
;
_space_group_IT_number 14
_symmetry_cell_setting monoclinic
_symmetry_space_group_name_Hall '-P 2ybc'
_symmetry_space_group_name_H-M 'P 1 21/c 1'
_atom_sites_solution_hydrogens geom
_atom_sites_solution_primary direct
_atom_sites_solution_secondary difmap
_cell_angle_alpha 90.00
_cell_angle_beta 101.673(4)
_cell_angle_gamma 90.00
_cell_formula_units_Z 4
_cell_length_a 16.891(3)
_cell_length_b 10.6971(16)
_cell_length_c 9.1959(13)
_cell_measurement_reflns_used 1998
_cell_measurement_temperature 294(2)
_cell_measurement_theta_max 27.5
_cell_measurement_theta_min 1
_cell_volume 1627.2(4)
_computing_cell_refinement SMART
_computing_data_collection 'SMART (Siemens, 1995)'
_computing_data_reduction 'SHELXTL (Siemens, 1995)'
_computing_molecular_graphics SHELXTL
_computing_publication_material SHELXTL
_computing_structure_refinement 'SHELXL97 (Sheldrick, 1997)'
_computing_structure_solution 'SHELXS97 (Sheldrick, 1990)'
_diffrn_ambient_temperature 294(2)
_diffrn_measured_fraction_theta_full 0.993
_diffrn_measured_fraction_theta_max 0.993
_diffrn_measurement_device_type 'Bruker CCD area-detector'
_diffrn_measurement_method '\f and \w'
_diffrn_radiation_monochromator graphite
_diffrn_radiation_source 'fine-focus sealed tube'
_diffrn_radiation_type MoK\a
_diffrn_radiation_wavelength 0.71073
_diffrn_reflns_av_R_equivalents 0.083
_diffrn_reflns_av_sigmaI/netI 0.1673
_diffrn_reflns_limit_h_max 21
_diffrn_reflns_limit_h_min -16
_diffrn_reflns_limit_k_max 13
_diffrn_reflns_limit_k_min -13
_diffrn_reflns_limit_l_max 11
_diffrn_reflns_limit_l_min -11
_diffrn_reflns_number 10836
_diffrn_reflns_theta_full 27.56
_diffrn_reflns_theta_max 27.56
_diffrn_reflns_theta_min 3.02
_diffrn_standards_decay_% 0
_diffrn_standards_number 0
_exptl_absorpt_coefficient_mu 0.872
_exptl_absorpt_correction_T_max 0.928
_exptl_absorpt_correction_T_min 0.778
_exptl_absorpt_correction_type empirical
_exptl_absorpt_process_details '(SADABS; Sheldrick, 1996)'
_exptl_crystal_colour yellow
_exptl_crystal_density_diffrn 1.535
_exptl_crystal_density_method 'not measured'
_exptl_crystal_description needle
_exptl_crystal_F_000 776
_exptl_crystal_size_max 0.28
_exptl_crystal_size_mid 0.10
_exptl_crystal_size_min 0.08
_refine_diff_density_max 0.40
_refine_diff_density_min -0.27
_refine_ls_extinction_method none
_refine_ls_goodness_of_fit_ref 0.81
_refine_ls_hydrogen_treatment riding
_refine_ls_matrix_type full
_refine_ls_number_parameters 174
_refine_ls_number_reflns 3726
_refine_ls_number_restraints 0
_refine_ls_restrained_S_all 0.81
_refine_ls_R_factor_all 0.168
_refine_ls_R_factor_gt 0.054
_refine_ls_shift/su_max <0.001
_refine_ls_shift/su_mean <0.001
_refine_ls_structure_factor_coef Fsqd
_refine_ls_weighting_details 'calc w = 1/[\s^2^(Fo^2^)+(0.05P)^2^] where P = (Fo^2^+2Fc^2^)/3'
_refine_ls_weighting_scheme calc
_refine_ls_wR_factor_gt 0.111
_refine_ls_wR_factor_ref 0.133
_reflns_number_gt 1234
_reflns_number_total 3720
_reflns_threshold_expression I>2\s(I)
_cod_data_source_file ci6099.cif
_cod_data_source_block I
_cod_original_sg_symbol_H-M 'P 21/c'
_cod_database_code 2201076
_cod_database_fobs_code 2201076

loop_
_symmetry_equiv_pos_as_xyz
'x, y, z'
'-x, y+1/2, -z+1/2'
'-x, -y, -z'
'x, -y-1/2, z-1/2'

loop_
_atom_site_label
_atom_site_fract_x
_atom_site_fract_y
_atom_site_fract_z
_atom_site_U_iso_or_equiv
_atom_site_adp_type
_atom_site_calc_flag
_atom_site_refinement_flags
_atom_site_occupancy
_atom_site_disorder_assembly
_atom_site_disorder_group
_atom_site_type_symbol
Cl1 0.55850(8) 0.38522(10) 0.20629(14) 0.0622(4) Uani d . 1 . . Cl
S1 0.30842(8) 0.48023(12) 0.19846(15) 0.0672(4) Uani d . 1 . . S
S2 0.36804(9) 0.56438(12) 0.38780(18) 0.0755(5) Uani d . 1 . . S
S3 0.29511(10) 0.71263(13) 0.41331(19) 0.0888(6) Uani d . 1 . . S
S4 0.19983(10) 0.62576(14) 0.4793(2) 0.0986(6) Uani d . 1 . . S
S5 0.13415(9) 0.54532(14) 0.2917(2) 0.0917(6) Uani d . 1 . . S
O1 0.0458(2) 0.3212(4) 0.3376(5) 0.0961(13) Uani d . 1 . . O
O2 0.0989(2) 0.0839(3) 0.3664(5) 0.0944(13) Uani d . 1 . . O
C1 0.2493(3) 0.3626(4) 0.2621(5) 0.0535(13) Uani d . 1 . . C
C2 0.1735(3) 0.3914(4) 0.2957(6) 0.0619(14) Uani d . 1 . . C
C3 0.1253(3) 0.2944(6) 0.3267(6) 0.0735(16) Uani d . 1 . . C
C4 0.1521(3) 0.1705(5) 0.3343(6) 0.0687(15) Uani d . 1 . . C
C5 0.2270(3) 0.1453(4) 0.3051(5) 0.0611(14) Uani d . 1 . . C
H5 0.2455 0.0632 0.3104 0.073 Uiso calc R 1 . . H
C6 0.2756(3) 0.2391(4) 0.2680(5) 0.0493(12) Uani d . 1 . . C
C7 0.3578(3) 0.2005(4) 0.2414(5) 0.0502(12) Uani d . 1 . . C
H7A 0.3543 0.1177 0.1974 0.060 Uiso calc R 1 . . H
H7B 0.3749 0.2583 0.1725 0.060 Uiso calc R 1 . . H
C8 0.4186(3) 0.1997(4) 0.3843(5) 0.0475(12) Uani d . 1 . . C
H8A 0.4232 0.2834 0.4260 0.057 Uiso calc R 1 . . H
H8B 0.3999 0.1449 0.4543 0.057 Uiso calc R 1 . . H
C9 0.0286(4) 0.3095(6) 0.4758(7) 0.117(3) Uani d . 1 . . C
H9A -0.0235 0.3454 0.4760 0.176 Uiso calc R 1 . . H
H9B 0.0690 0.3523 0.5467 0.176 Uiso calc R 1 . . H
H9C 0.0282 0.2226 0.5017 0.176 Uiso calc R 1 . . H
C10 0.1209(4) -0.0435(5) 0.3654(7) 0.098(2) Uani d . 1 . . C
H10A 0.0781 -0.0943 0.3878 0.147 Uiso calc R 1 . . H
H10B 0.1693 -0.0574 0.4387 0.147 Uiso calc R 1 . . H
H10C 0.1303 -0.0653 0.2691 0.147 Uiso calc R 1 . . H
N1 0.4995(2) 0.1573(3) 0.3649(4) 0.0509(10) Uani d . 1 . . N
H1A 0.5337 0.1582 0.4523 0.076 Uiso calc R 1 . . H
H1B 0.5175 0.2084 0.3023 0.076 Uiso calc R 1 . . H
H1C 0.4958 0.0800 0.3284 0.076 Uiso calc R 1 . . H

loop_
_atom_site_aniso_label
_atom_site_aniso_U_11
_atom_site_aniso_U_22
_atom_site_aniso_U_33
_atom_site_aniso_U_12
_atom_site_aniso_U_13
_atom_site_aniso_U_23
Cl1 0.0763(9) 0.0410(6) 0.0662(9) -0.0047(7) 0.0072(7) 0.0061(6)
S1 0.0660(10) 0.0628(8) 0.0798(10) 0.0079(8) 0.0314(8) 0.0130(8)
S2 0.0637(10) 0.0594(8) 0.1044(12) 0.0014(8) 0.0199(9) 0.0018(8)
S3 0.0888(12) 0.0535(8) 0.1343(14) 0.0027(8) 0.0464(11) -0.0025(9)
S4 0.1095(14) 0.0759(10) 0.1295(15) 0.0082(10) 0.0695(13) -0.0023(10)
S5 0.0610(10) 0.0747(10) 0.1467(16) 0.0238(9) 0.0381(11) 0.0233(10)
O1 0.065(3) 0.109(3) 0.115(4) 0.009(2) 0.021(3) 0.020(3)
O2 0.064(3) 0.068(3) 0.154(4) -0.017(2) 0.029(3) 0.009(3)
C1 0.047(3) 0.058(3) 0.059(3) 0.005(3) 0.021(3) 0.009(3)
C2 0.042(3) 0.055(3) 0.091(4) 0.003(3) 0.019(3) 0.011(3)
C3 0.042(4) 0.087(4) 0.094(4) 0.006(3) 0.019(3) 0.004(4)
C4 0.050(4) 0.063(4) 0.092(4) -0.006(3) 0.013(3) 0.006(3)
C5 0.057(4) 0.051(3) 0.074(4) 0.007(3) 0.010(3) 0.003(3)
C6 0.045(3) 0.048(3) 0.056(3) 0.004(3) 0.012(3) 0.003(2)
C7 0.057(3) 0.046(3) 0.049(3) 0.010(3) 0.014(3) 0.002(2)
C8 0.052(3) 0.048(3) 0.048(3) 0.009(2) 0.022(3) 0.001(2)
C9 0.144(7) 0.135(6) 0.087(5) 0.036(5) 0.058(5) 0.012(4)
C10 0.094(5) 0.065(4) 0.136(6) -0.035(4) 0.025(4) -0.001(4)
N1 0.052(3) 0.046(2) 0.057(3) 0.002(2) 0.017(2) 0.0053(19)

loop_
_atom_type_symbol
_atom_type_description
_atom_type_scat_dispersion_real
_atom_type_scat_dispersion_imag
_atom_type_scat_source
C C 0.0033 0.0016 'International Tables Vol C Tables 4.2.6.8 and 6.1.1.4'
H H 0.0000 0.0000 'International Tables Vol C Tables 4.2.6.8 and 6.1.1.4'
Cl Cl 0.1484 0.1585 'International Tables Vol C Tables 4.2.6.8 and 6.1.1.4'
N N 0.0061 0.0033 'International Tables Vol C Tables 4.2.6.8 and 6.1.1.4'
O O 0.0106 0.0060 'International Tables Vol C Tables 4.2.6.8 and 6.1.1.4'
S S 0.1246 0.1234 'International Tables Vol C Tables 4.2.6.8 and 6.1.1.4'

loop_
_geom_angle_atom_site_label_1
_geom_angle_atom_site_label_2
_geom_angle_atom_site_label_3
_geom_angle
C1 S1 S2 104.17(17)
S1 S2 S3 103.59(9)
S2 S3 S4 102.05(8)
S5 S4 S3 105.36(9)
C2 S5 S4 103.66(19)
C9 O1 C3 115.9(5)
C4 O2 C10 117.9(4)
C6 C1 C2 119.7(4)
C6 C1 S1 119.3(4)
C2 C1 S1 120.8(4)
C3 C2 C1 118.6(4)
C3 C2 S5 117.8(4)
C1 C2 S5 123.5(4)
C2 C3 O1 118.4(5)
C2 C3 C4 121.5(5)
O1 C3 C4 119.9(5)
O2 C4 C5 125.7(5)
O2 C4 C3 115.7(5)
C5 C4 C3 118.6(5)
C4 C5 C6 121.6(5)
C4 C5 H5 119.2
C6 C5 H5 119.2
C5 C6 C1 119.8(4)
C5 C6 C7 116.9(4)
C1 C6 C7 123.2(4)
C8 C7 C6 110.4(3)
C8 C7 H7A 109.6
C6 C7 H7A 109.6
C8 C7 H7B 109.6
C6 C7 H7B 109.6
H7A C7 H7B 108.1
N1 C8 C7 112.4(3)
N1 C8 H8A 109.1
C7 C8 H8A 109.1
N1 C8 H8B 109.1
C7 C8 H8B 109.1
H8A C8 H8B 107.9
O1 C9 H9A 109.5
O1 C9 H9B 109.5
H9A C9 H9B 109.5
O1 C9 H9C 109.5
H9A C9 H9C 109.5
H9B C9 H9C 109.5
O2 C10 H10A 109.5
O2 C10 H10B 109.5
H10A C10 H10B 109.5
O2 C10 H10C 109.5
H10A C10 H10C 109.5
H10B C10 H10C 109.5
C8 N1 H1A 109.5
C8 N1 H1B 109.5
H1A N1 H1B 109.5
C8 N1 H1C 109.5
H1A N1 H1C 109.5
H1B N1 H1C 109.5

loop_
_geom_bond_atom_site_label_1
_geom_bond_atom_site_label_2
_geom_bond_site_symmetry_2
_geom_bond_distance
_geom_bond_publ_flag
S1 C1 . 1.777(4) yes
S1 S2 . 2.036(2) yes
S2 S3 . 2.051(2) yes
S3 S4 . 2.054(2) yes
S4 S5 . 2.043(3) yes
S5 C2 . 1.773(5) yes
O1 C9 . 1.366(6) ?
O1 C3 . 1.396(6) ?
O2 C4 . 1.363(5) ?
O2 C10 . 1.413(5) ?
C1 C6 . 1.391(6) ?
C1 C2 . 1.411(6) ?
C2 C3 . 1.385(6) ?
C3 C4 . 1.398(6) ?
C4 C5 . 1.373(6) ?
C5 C6 . 1.382(6) ?
C5 H5 . 0.93 ?
C6 C7 . 1.515(5) ?
C7 C8 . 1.495(6) ?
C7 H7A . 0.97 ?
C7 H7B . 0.97 ?
C8 N1 . 1.484(5) ?
C8 H8A . 0.97 ?
C8 H8B . 0.97 ?
C9 H9A . 0.96 ?
C9 H9B . 0.96 ?
C9 H9C . 0.96 ?
C10 H10A . 0.96 ?
C10 H10B . 0.96 ?
C10 H10C . 0.96 ?
N1 H1A . 0.89 ?
N1 H1B . 0.89 ?
N1 H1C . 0.89 ?

loop_
_geom_hbond_atom_site_label_D
_geom_hbond_atom_site_label_H
_geom_hbond_atom_site_label_A
_geom_hbond_site_symmetry_A
_geom_hbond_distance_DH
_geom_hbond_distance_HA
_geom_hbond_distance_DA
_geom_hbond_angle_DHA
_geom_hbond_publ_flag
N1 H1B Cl1 1_555 0.89 2.26 3.107(3) 160.0 yes
N1 H1A Cl1 4_566 0.89 2.33 3.129(4) 148.6 yes
N1 H1C Cl1 2_645 0.89 2.27 3.098(3) 154.2 yes

loop_
_geom_torsion_atom_site_label_1
_geom_torsion_atom_site_label_2
_geom_torsion_atom_site_label_3
_geom_torsion_atom_site_label_4
_geom_torsion
_geom_torsion_publ_flag
C1 S1 S2 S3 -93.78(17) yes
S1 S2 S3 S4 73.00(11) yes
S2 S3 S4 S5 -75.16(11) yes
S3 S4 S5 C2 93.11(19) yes
S2 S1 C1 C6 -101.5(4) ?
S2 S1 C1 C2 83.4(4) yes
C6 C1 C2 C3 -3.1(7) ?
S1 C1 C2 C3 172.0(4) ?
C6 C1 C2 S5 180.0(4) ?
S1 C1 C2 S5 -4.9(6) yes
S4 S5 C2 C3 108.5(4) ?
S4 S5 C2 C1 -74.6(4) yes
C1 C2 C3 O1 -170.4(4) ?
S5 C2 C3 O1 6.6(7) ?
C1 C2 C3 C4 3.9(8) ?
S5 C2 C3 C4 -179.0(4) ?
C9 O1 C3 C2 -112.1(6) ?
C9 O1 C3 C4 73.4(7) ?
C10 O2 C4 C5 -2.1(8) ?
C10 O2 C4 C3 175.8(5) ?
C2 C3 C4 O2 179.7(5) ?
O1 C3 C4 O2 -6.0(8) ?
C2 C3 C4 C5 -2.2(9) ?
O1 C3 C4 C5 172.0(5) ?
O2 C4 C5 C6 177.5(5) ?
C3 C4 C5 C6 -0.3(8) ?
C4 C5 C6 C1 1.1(7) ?
C4 C5 C6 C7 178.7(4) ?
C2 C1 C6 C5 0.7(7) ?
S1 C1 C6 C5 -174.5(3) ?
C2 C1 C6 C7 -176.8(4) ?
S1 C1 C6 C7 8.0(6) ?
C5 C6 C7 C8 -87.2(5) ?
C1 C6 C7 C8 90.4(5) ?
C6 C7 C8 N1 177.6(3) ?

loop_
_cod_related_entry_id
_cod_related_entry_database
_cod_related_entry_code
1 ChemSpider 21132436
